data_1570589
loop_
_publ_author_name
'Rib&#xf3;, Eduard Garrido'
'Mao, Zhiwei'
'Hirschi, Jacob S.'
'Linsday, Taylor'
'Bach, Karlie'
'Walter, Eric D.'
'Simons, Casey R.'
'Zuehlsdorff, Tim J.'
'Nyman, May'

_publ_section_title
;
 Implementing vanadium peroxides as direct air carbon capture materials.
;
_journal_issue 5
_journal_name_full 'Chemical science'
_journal_page_first 1700
_journal_page_last 1713
_journal_paper_doi 10.1039/d3sc05381d
_journal_volume 15
_journal_year 2024
_chemical_formula_moiety 'Cs3 O11 V'
_chemical_formula_sum 'Cs3 O11 V'
_chemical_formula_weight 625.67
_chemical_name_common 'Cesium tetraperoxovanadate'
_chemical_name_systematic 'Cesium tetraperoxovanadate trihydrate'
_chemical_properties_physical Air-sensitive,Moisture-sensitive,Hygroscopic
_space_group_crystal_system monoclinic
_space_group_IT_number 14
_space_group_name_Hall '-P 2yn'
_space_group_name_H-M_alt 'P 1 21/n 1'
_atom_sites_solution_primary direct
_audit_creation_date 2023-03-07
_audit_creation_method
;
Olex2 1.5
(compiled 2022.04.07 svn.rca3783a0 for OlexSys, GUI svn.r6498)
;
_audit_update_record
;
2023-05-19 deposited with the CCDC.	2023-11-23 downloaded from the CCDC.
;
_cell_angle_alpha 90
_cell_angle_beta 91.359(4)
_cell_angle_gamma 90
_cell_formula_units_Z 4
_cell_length_a 8.4013(3)
_cell_length_b 12.0178(4)
_cell_length_c 11.5178(5)
_cell_measurement_reflns_used 7360
_cell_measurement_temperature 149.99(10)
_cell_measurement_theta_max 32.2450
_cell_measurement_theta_min 2.9320
_cell_volume 1162.57(8)
_computing_cell_refinement 'CrysAlisPro 1.171.41.121a (Rigaku OD, 2021)'
_computing_data_collection 'CrysAlisPro 1.171.41.121a (Rigaku OD, 2021)'
_computing_data_reduction 'CrysAlisPro 1.171.41.121a (Rigaku OD, 2021)'
_computing_molecular_graphics 'Olex2 1.5 (Dolomanov et al., 2009)'
_computing_publication_material 'Olex2 1.5 (Dolomanov et al., 2009)'
_computing_structure_refinement 'SHELXL 2018/3 (Sheldrick, 2015)'
_computing_structure_solution 'SHELXS  (Sheldrick, 2008)'
_diffrn_ambient_environment N~2~
_diffrn_ambient_temperature 149.99(10)
_diffrn_detector 'Hybrid Pixel Array Detector'
_diffrn_detector_area_resol_mean 10.0000
_diffrn_detector_type HyPix
_diffrn_measured_fraction_theta_full 1.000
_diffrn_measured_fraction_theta_max 0.829
_diffrn_measurement_details
;
List of Runs (angles in degrees, time in seconds):

  # Type    Start    End  Width  t~exp~   \w     \q     \k     \f   Frames
#--------------------------------------------------------------------------
  1  \w    -17.00  64.00   0.50   60.00    --  -10.04  27.00  71.00  162
  2  \w    -85.00   2.00   0.50   60.00    --  -10.04 -27.00 -91.00  174
  3  \w     -3.00  32.00   0.50   60.00    --    7.86  77.00  90.00   70
  4  \w     -4.00  21.00   0.50   60.00    --  -10.04 -99.00  60.00   50
  5  \w    -16.00  13.00   0.50   60.00    --  -10.04 -99.00   0.00   58
  6  \w    -36.00   2.00   0.50   60.00    --  -10.04 -77.00-150.00   76
;
_diffrn_measurement_device 'four-circle diffractometer'
_diffrn_measurement_device_type 'XtaLAB Synergy, Dualflex, HyPix'
_diffrn_measurement_method '\w scans'
_diffrn_orient_matrix_type 'CrysAlisPro convention (1999,Acta A55,543-557)'
_diffrn_orient_matrix_UB_11 -0.0789794000
_diffrn_orient_matrix_UB_12 -0.0203294000
_diffrn_orient_matrix_UB_13 0.0036066000
_diffrn_orient_matrix_UB_21 0.0053478000
_diffrn_orient_matrix_UB_22 0.0035624000
_diffrn_orient_matrix_UB_23 0.0614341000
_diffrn_orient_matrix_UB_31 -0.0293667000
_diffrn_orient_matrix_UB_32 0.0553115000
_diffrn_orient_matrix_UB_33 -0.0026355000
_diffrn_radiation_monochromator mirror
_diffrn_radiation_probe x-ray
_diffrn_radiation_type 'Mo K\a'
_diffrn_radiation_wavelength 0.71073
_diffrn_reflns_av_R_equivalents 0.0503
_diffrn_reflns_av_unetI/netI 0.0447
_diffrn_reflns_Laue_measured_fraction_full 1.000
_diffrn_reflns_Laue_measured_fraction_max 0.829
_diffrn_reflns_limit_h_max 12
_diffrn_reflns_limit_h_min -11
_diffrn_reflns_limit_k_max 13
_diffrn_reflns_limit_k_min -17
_diffrn_reflns_limit_l_max 16
_diffrn_reflns_limit_l_min -13
_diffrn_reflns_number 11316
_diffrn_reflns_point_group_measured_fraction_full 1.000
_diffrn_reflns_point_group_measured_fraction_max 0.829
_diffrn_reflns_theta_full 25.242
_diffrn_reflns_theta_max 32.323
_diffrn_reflns_theta_min 2.450
_diffrn_source 'micro-focus sealed X-ray tube'
_diffrn_source_type 'PhotonJet (Mo) X-ray Source'
_exptl_absorpt_coefficient_mu 10.149
_exptl_absorpt_correction_T_max 1.00000
_exptl_absorpt_correction_T_min 0.52979
_exptl_absorpt_correction_type multi-scan
_exptl_absorpt_process_details
;
CrysAlisPro 1.171.41.121a (Rigaku Oxford Diffraction, 2021)
Empirical absorption correction using spherical harmonics,
implemented in SCALE3 ABSPACK scaling algorithm.
;
_exptl_crystal_colour 'clear dark violet'
_exptl_crystal_colour_lustre clear
_exptl_crystal_colour_modifier dark
_exptl_crystal_colour_primary violet
_exptl_crystal_density_diffrn 3.575
_exptl_crystal_description plate
_exptl_crystal_F_000 1104
_exptl_crystal_recrystallization_method 'Vapour deposition'
_exptl_crystal_size_max 0.158
_exptl_crystal_size_mid 0.081
_exptl_crystal_size_min 0.033
_refine_diff_density_max 1.919
_refine_diff_density_min -1.291
_refine_diff_density_rms 0.295
_refine_ls_extinction_method none
_refine_ls_goodness_of_fit_ref 1.018
_refine_ls_hydrogen_treatment undef
_refine_ls_matrix_type full
_refine_ls_number_parameters 136
_refine_ls_number_reflns 3429
_refine_ls_number_restraints 0
_refine_ls_restrained_S_all 1.018
_refine_ls_R_factor_all 0.0419
_refine_ls_R_factor_gt 0.0320
_refine_ls_shift/su_max 0.001
_refine_ls_shift/su_mean 0.000
_refine_ls_structure_factor_coef Fsqd
_refine_ls_weighting_details 'w=1/[\s^2^(Fo^2^)+(0.0473P)^2^] where P=(Fo^2^+2Fc^2^)/3'
_refine_ls_weighting_scheme calc
_refine_ls_wR_factor_gt 0.0816
_refine_ls_wR_factor_ref 0.0853
_reflns_Friedel_coverage 0.000
_reflns_number_gt 2850
_reflns_number_total 3429
_reflns_threshold_expression 'I > 2\s(I)'
_cod_data_source_file d3sc05381d2.cif
_cod_data_source_block cs3vo8_morun_auto
_cod_depositor_comments 'Adding full bibliography for 1570589--1570590.cif.'
_cod_database_code 1570589
_shelx_shelxl_version_number 2018/3
_chemical_oxdiff_formula 'Cs3 V O8'
_chemical_oxdiff_usercomment 'Small purple thin rod'
_shelx_space_group_comment
;
The symmetry employed for this shelxl refinement is uniquely defined
by the following loop, which should always be used as a source of
symmetry information in preference to the above space-group names.
They are only intended as comments.
;
_shelx_estimated_absorpt_t_max 0.731
_shelx_estimated_absorpt_t_min 0.297
_olex2_refinement_description
;
;
_olex2_submission_special_instructions 'No special instructions were received'
_oxdiff_exptl_absorpt_empirical_details
;
Empirical correction (ABSPACK) includes:
- Absorption correction using spherical harmonics
- Frame scaling
;
_oxdiff_exptl_absorpt_empirical_full_max 4.498
_oxdiff_exptl_absorpt_empirical_full_min 0.272

loop_
_space_group_symop_operation_xyz
'x, y, z'
'-x+1/2, y+1/2, -z+1/2'
'-x, -y, -z'
'x-1/2, -y-1/2, z-1/2'

loop_
_atom_site_label
_atom_site_type_symbol
_atom_site_fract_x
_atom_site_fract_y
_atom_site_fract_z
_atom_site_U_iso_or_equiv
_atom_site_adp_type
_atom_site_occupancy
_atom_site_site_symmetry_order
_atom_site_calc_flag
_atom_site_refinement_flags_posn
_atom_site_refinement_flags_adp
_atom_site_refinement_flags_occupancy
_atom_site_disorder_assembly
_atom_site_disorder_group
Cs1 Cs 0.23969(3) 0.92400(2) 0.50938(2) 0.01734(9) Uani 1 1 d . . . . .
Cs2 Cs 0.04664(3) 0.91365(2) 0.84512(2) 0.01497(8) Uani 1 1 d . . . . .
Cs3 Cs -0.06097(3) 0.56954(2) 0.66184(2) 0.01586(8) Uani 1 1 d . . . . .
V4 V 0.00748(7) 0.76030(5) 0.24697(5) 0.01040(14) Uani 1 1 d . . . . .
O4 O 0.0940(3) 0.8473(2) 0.1224(3) 0.0152(6) Uani 1 1 d . . . . .
O5 O -0.0820(4) 0.6712(2) 0.3673(3) 0.0171(6) Uani 1 1 d . . . . .
O6 O -0.1366(4) 0.6383(2) 0.2500(3) 0.0214(7) Uani 1 1 d . . . . .
O8 O -0.0200(4) 0.7632(2) 0.0794(3) 0.0172(6) Uani 1 1 d . . . . .
O9 O 0.2172(3) 0.7502(2) 0.3188(3) 0.0174(6) Uani 1 1 d . . . . .
O1 O 0.1840(3) 0.6577(2) 0.2357(3) 0.0168(6) Uani 1 1 d . . . . .
O3 O -0.1653(3) 0.8657(2) 0.2584(3) 0.0168(6) Uani 1 1 d . . . . .
O2 O -0.0288(4) 0.8935(2) 0.3361(3) 0.0206(6) Uani 1 1 d . . . . .
O10 O -0.2706(3) 0.8977(3) 0.0075(2) 0.0182(6) Uani 1 1 d . . . . .
O7 O 0.0871(4) 0.6351(2) -0.0952(3) 0.0211(7) Uani 1 1 d . . . . .
O11 O 0.4196(4) 0.6730(3) 0.0813(3) 0.0227(7) Uani 1 1 d . . . . .

loop_
_atom_site_aniso_label
_atom_site_aniso_U_11
_atom_site_aniso_U_22
_atom_site_aniso_U_33
_atom_site_aniso_U_23
_atom_site_aniso_U_13
_atom_site_aniso_U_12
Cs1 0.01621(15) 0.01608(15) 0.01954(16) -0.00181(9) -0.00326(11) -0.00056(8)
Cs2 0.01516(14) 0.01368(13) 0.01616(15) 0.00081(8) 0.00263(10) 0.00157(8)
Cs3 0.01638(14) 0.01347(13) 0.01776(15) -0.00185(8) 0.00111(11) -0.00016(8)
V4 0.0091(3) 0.0118(3) 0.0103(3) -0.0003(2) 0.0000(3) 0.0011(2)
O4 0.0156(14) 0.0143(13) 0.0157(15) -0.0005(10) 0.0010(12) -0.0042(10)
O5 0.0173(15) 0.0228(14) 0.0112(15) 0.0026(11) 0.0002(12) -0.0002(11)
O6 0.0181(16) 0.0250(15) 0.0210(17) 0.0037(12) -0.0007(13) -0.0063(12)
O8 0.0192(15) 0.0181(14) 0.0142(15) -0.0032(11) 0.0006(12) -0.0022(11)
O9 0.0155(15) 0.0175(14) 0.0190(16) -0.0017(11) -0.0028(12) -0.0012(10)
O1 0.0133(14) 0.0159(14) 0.0212(16) -0.0014(11) 0.0025(12) 0.0020(10)
O3 0.0160(15) 0.0197(14) 0.0147(15) -0.0005(11) -0.0010(12) 0.0045(11)
O2 0.0216(17) 0.0219(15) 0.0181(16) -0.0056(12) -0.0030(13) 0.0033(12)
O10 0.0210(16) 0.0181(14) 0.0153(16) -0.0018(10) -0.0040(13) 0.0015(11)
O7 0.0162(16) 0.0217(15) 0.0253(18) -0.0042(12) 0.0011(13) 0.0014(11)
O11 0.0207(17) 0.0288(16) 0.0187(17) -0.0008(12) 0.0012(13) 0.0027(12)

loop_
_atom_type_symbol
_atom_type_description
_atom_type_scat_dispersion_real
_atom_type_scat_dispersion_imag
_atom_type_scat_source
Cs Cs -0.3680 2.1192 'International Tables Vol C Tables 4.2.6.8 and 6.1.1.4'
O O 0.0106 0.0060 'International Tables Vol C Tables 4.2.6.8 and 6.1.1.4'
V V 0.3005 0.5294 'International Tables Vol C Tables 4.2.6.8 and 6.1.1.4'

loop_
_geom_angle_atom_site_label_1
_geom_angle_atom_site_label_2
_geom_angle_atom_site_label_3
_geom_angle
_geom_angle_site_symmetry_1
_geom_angle_site_symmetry_3
_geom_angle_publ_flag
V4 Cs1 V4 118.411(7) . 4_676 ?
O6 Cs1 V4 135.10(6) 4_676 . ?
O6 Cs1 V4 25.15(5) 4_676 4_676 ?
O6 Cs1 O8 51.61(8) 4_676 4_676 ?
O6 Cs1 O9 120.39(8) 4_676 . ?
O6 Cs1 O3 64.70(7) 4_676 3_576 ?
O6 Cs1 O2 81.41(8) 4_676 3_576 ?
O6 Cs1 O7 76.14(8) 4_676 2 ?
O6 Cs1 O7 89.63(8) 4_676 4_676 ?
O6 Cs1 O11 128.08(8) 4_676 2 ?
O6 Cs1 O11 86.73(9) 4_676 4_576 ?
O8 Cs1 V4 26.46(5) 4_676 4_676 ?
O8 Cs1 V4 98.01(6) 4_676 . ?
O8 Cs1 O3 114.87(7) 4_676 3_576 ?
O8 Cs1 O2 132.96(8) 4_676 3_576 ?
O8 Cs1 O7 50.11(7) 4_676 4_676 ?
O8 Cs1 O11 162.60(8) 4_676 2 ?
O9 Cs1 V4 97.67(6) . 4_676 ?
O9 Cs1 V4 26.89(6) . . ?
O9 Cs1 O8 73.67(8) . 4_676 ?
O9 Cs1 O3 166.82(7) . 3_576 ?
O9 Cs1 O2 144.01(8) . 3_576 ?
O9 Cs1 O7 67.89(8) . 4_676 ?
O9 Cs1 O7 145.24(8) . 2 ?
O9 Cs1 O11 83.90(8) . 4_576 ?
O9 Cs1 O11 111.30(8) . 2 ?
O3 Cs1 V4 140.59(5) 3_576 . ?
O3 Cs1 V4 89.21(5) 3_576 4_676 ?
O2 Cs1 V4 26.62(5) . . ?
O2 Cs1 V4 117.40(6) 3_576 . ?
O2 Cs1 V4 106.53(6) 3_576 4_676 ?
O2 Cs1 V4 139.67(6) . 4_676 ?
O2 Cs1 O6 144.55(8) . 4_676 ?
O2 Cs1 O8 123.80(8) . 4_676 ?
O2 Cs1 O9 53.21(8) . . ?
O2 Cs1 O3 23.20(7) 3_576 3_576 ?
O2 Cs1 O3 114.99(7) . 3_576 ?
O2 Cs1 O2 91.98(8) . 3_576 ?
O2 Cs1 O7 131.11(8) . 2 ?
O2 Cs1 O7 113.15(8) . 4_676 ?
O2 Cs1 O11 67.81(8) . 2 ?
O2 Cs1 O11 58.81(9) . 4_576 ?
O2 Cs1 O11 52.01(7) 3_576 2 ?
O7 Cs1 V4 69.57(6) 4_676 4_676 ?
O7 Cs1 V4 89.04(6) 2 4_676 ?
O7 Cs1 V4 92.17(6) 4_676 . ?
O7 Cs1 V4 148.53(6) 2 . ?
O7 Cs1 O8 102.34(8) 2 4_676 ?
O7 Cs1 O3 125.23(7) 4_676 3_576 ?
O7 Cs1 O3 45.51(7) 2 3_576 ?
O7 Cs1 O2 62.76(8) 2 3_576 ?
O7 Cs1 O2 145.71(7) 4_676 3_576 ?
O7 Cs1 O7 82.97(8) 2 4_676 ?
O7 Cs1 O11 63.68(9) 2 2 ?
O7 Cs1 O11 115.05(7) 4_676 2 ?
O11 Cs1 V4 94.84(6) 4_576 4_676 ?
O11 Cs1 V4 66.93(6) 4_576 . ?
O11 Cs1 V4 91.08(6) 2 . ?
O11 Cs1 V4 150.37(6) 2 4_676 ?
O11 Cs1 O8 102.86(8) 4_576 4_676 ?
O11 Cs1 O3 63.78(7) 2 3_576 ?
O11 Cs1 O3 84.32(7) 4_576 3_576 ?
O11 Cs1 O2 68.12(8) 4_576 3_576 ?
O11 Cs1 O7 144.69(8) 4_576 4_676 ?
O11 Cs1 O7 129.68(8) 4_576 2 ?
O11 Cs1 O11 94.34(7) 4_576 2 ?
O4 Cs2 O4 98.22(7) 3_576 1_556 ?
O4 Cs2 O5 129.46(8) 3_576 4_676 ?
O4 Cs2 O8 109.41(7) 3_576 1_556 ?
O4 Cs2 O9 91.46(7) 1_556 4_576 ?
O4 Cs2 O9 103.47(7) 3_576 4_576 ?
O4 Cs2 O1 86.46(7) 3_576 4_576 ?
O4 Cs2 O1 112.68(7) 1_556 4_576 ?
O4 Cs2 O10 70.93(7) 3_576 1_556 ?
O4 Cs2 O10 67.89(7) 1_556 3_576 ?
O4 Cs2 O10 62.07(8) 3_576 3_576 ?
O4 Cs2 O11 145.74(7) 1_556 4_576 ?
O4 Cs2 O11 106.23(8) 3_576 4_576 ?
O5 Cs2 O4 75.98(7) 4_676 1_556 ?
O5 Cs2 O8 86.89(7) 4_676 1_556 ?
O5 Cs2 O9 126.56(6) 4_676 4_576 ?
O5 Cs2 O1 142.73(7) 4_676 4_576 ?
O5 Cs2 O10 69.69(7) 4_676 3_576 ?
O5 Cs2 O10 135.76(7) 4_676 1_556 ?
O5 Cs2 O11 104.75(7) 4_676 4_576 ?
O6 Cs2 O4 125.52(8) 4_676 3_576 ?
O6 Cs2 O4 102.56(8) 4_676 1_556 ?
O6 Cs2 O5 26.58(8) 4_676 4_676 ?
O6 Cs2 O8 110.92(8) 4_676 1_556 ?
O6 Cs2 O9 125.43(8) 4_676 4_576 ?
O6 Cs2 O1 128.11(8) 4_676 4_576 ?
O6 Cs2 O3 74.75(8) 4_676 3_576 ?
O6 Cs2 O2 86.48(8) 4_676 3_576 ?
O6 Cs2 O10 160.20(8) 4_676 1_556 ?
O6 Cs2 O10 80.39(8) 4_676 3_576 ?
O6 Cs2 O11 82.50(8) 4_676 4_576 ?
O8 Cs2 O4 25.68(7) 1_556 1_556 ?
O8 Cs2 O9 66.64(7) 1_556 4_576 ?
O8 Cs2 O1 89.82(7) 1_556 4_576 ?
O8 Cs2 O10 93.43(7) 1_556 3_576 ?
O8 Cs2 O11 120.79(7) 1_556 4_576 ?
O1 Cs2 O9 25.34(7) 4_576 4_576 ?
O3 Cs2 O4 51.95(7) 3_576 3_576 ?
O3 Cs2 O4 123.26(8) 3_576 1_556 ?
O3 Cs2 O5 88.96(7) 3_576 4_676 ?
O3 Cs2 O8 148.04(8) 3_576 1_556 ?
O3 Cs2 O9 137.11(8) 3_576 4_576 ?
O3 Cs2 O1 111.78(8) 3_576 4_576 ?
O3 Cs2 O2 27.53(8) 3_576 3_576 ?
O3 Cs2 O10 122.85(7) 3_576 1_556 ?
O3 Cs2 O10 55.65(8) 3_576 3_576 ?
O3 Cs2 O11 90.89(8) 3_576 4_576 ?
O2 Cs2 O4 145.90(7) 3_576 1_556 ?
O2 Cs2 O4 52.14(7) 3_576 3_576 ?
O2 Cs2 O5 108.25(8) 3_576 4_676 ?
O2 Cs2 O8 161.00(7) 3_576 1_556 ?
O2 Cs2 O9 110.11(8) 3_576 4_576 ?
O2 Cs2 O1 84.86(8) 3_576 4_576 ?
O2 Cs2 O10 81.67(8) 3_576 3_576 ?
O2 Cs2 O10 113.32(8) 3_576 1_556 ?
O2 Cs2 O11 67.43(8) 3_576 4_576 ?
O10 Cs2 O4 61.22(7) 1_556 1_556 ?
O10 Cs2 O8 49.50(7) 1_556 1_556 ?
O10 Cs2 O9 49.51(7) 1_556 4_576 ?
O10 Cs2 O9 151.04(7) 3_576 4_576 ?
O10 Cs2 O1 57.54(7) 1_556 4_576 ?
O10 Cs2 O1 147.58(7) 3_576 4_576 ?
O10 Cs2 O10 101.65(7) 1_556 3_576 ?
O10 Cs2 O11 104.54(7) 1_556 4_576 ?
O11 Cs2 O9 60.02(7) 4_576 4_576 ?
O11 Cs2 O1 47.18(7) 4_576 4_576 ?
O11 Cs2 O10 145.41(7) 4_576 3_576 ?
O4 Cs3 V4 116.41(5) 4_576 3_566 ?
O4 Cs3 O5 129.76(8) 4_576 3_566 ?
O4 Cs3 O5 74.17(7) 4_576 . ?
O4 Cs3 O6 142.04(7) 4_576 3_566 ?
O4 Cs3 O9 49.36(7) 4_576 4_576 ?
O4 Cs3 O1 91.17(7) 4_576 3_566 ?
O4 Cs3 O3 147.10(7) 4_576 4_676 ?
O4 Cs3 O10 73.45(8) 4_576 2_445 ?
O4 Cs3 O7 113.63(8) 4_576 1_556 ?
O4 Cs3 O11 66.88(7) 4_576 4_576 ?
O5 Cs3 V4 124.62(5) . 3_566 ?
O5 Cs3 V4 26.55(5) 3_566 3_566 ?
O5 Cs3 O5 102.77(6) 3_566 . ?
O5 Cs3 O9 148.75(7) 3_566 4_576 ?
O5 Cs3 O1 51.34(7) 3_566 3_566 ?
O5 Cs3 O3 83.04(7) 3_566 4_676 ?
O5 Cs3 O11 149.80(7) 3_566 4_576 ?
O6 Cs3 V4 26.24(5) 3_566 3_566 ?
O6 Cs3 O5 125.80(7) 3_566 . ?
O6 Cs3 O5 26.97(8) 3_566 3_566 ?
O6 Cs3 O9 128.58(8) 3_566 4_576 ?
O6 Cs3 O1 50.90(7) 3_566 3_566 ?
O6 Cs3 O3 65.96(7) 3_566 4_676 ?
O6 Cs3 O11 150.80(8) 3_566 4_576 ?
O9 Cs3 V4 122.30(5) 4_576 3_566 ?
O9 Cs3 O5 105.57(7) 4_576 . ?
O9 Cs3 O3 102.33(7) 4_576 4_676 ?
O1 Cs3 V4 26.89(5) 3_566 3_566 ?
O1 Cs3 O5 129.44(7) 3_566 . ?
O1 Cs3 O9 99.43(6) 3_566 4_576 ?
O1 Cs3 O3 112.52(8) 3_566 4_676 ?
O1 Cs3 O11 156.90(7) 3_566 4_576 ?
O3 Cs3 V4 92.01(5) 4_676 3_566 ?
O3 Cs3 O5 104.12(7) 4_676 . ?
O10 Cs3 V4 64.69(6) 2_445 3_566 ?
O10 Cs3 V4 100.78(6) 4_676 3_566 ?
O10 Cs3 O4 128.87(8) 4_676 4_576 ?
O10 Cs3 O5 59.98(8) 2_445 3_566 ?
O10 Cs3 O5 55.61(7) 4_676 . ?
O10 Cs3 O5 75.33(8) 4_676 3_566 ?
O10 Cs3 O5 68.21(7) 2_445 . ?
O10 Cs3 O6 84.58(8) 2_445 3_566 ?
O10 Cs3 O6 82.47(8) 4_676 3_566 ?
O10 Cs3 O9 120.12(7) 2_445 4_576 ?
O10 Cs3 O9 132.57(7) 4_676 4_576 ?
O10 Cs3 O1 126.67(8) 4_676 3_566 ?
O10 Cs3 O1 61.23(8) 2_445 3_566 ?
O10 Cs3 O3 53.59(7) 4_676 4_676 ?
O10 Cs3 O3 137.50(7) 2_445 4_676 ?
O10 Cs3 O10 94.40(7) 4_676 2_445 ?
O10 Cs3 O7 100.38(8) 4_676 1_556 ?
O10 Cs3 O11 115.50(8) 2_445 4_576 ?
O10 Cs3 O11 75.36(8) 4_676 4_576 ?
O7 Cs3 V4 88.61(5) 1_556 3_566 ?
O7 Cs3 O5 100.45(8) 1_556 3_566 ?
O7 Cs3 O5 139.80(7) 1_556 . ?
O7 Cs3 O6 73.56(8) 1_556 3_566 ?
O7 Cs3 O9 64.98(7) 1_556 4_576 ?
O7 Cs3 O1 90.59(8) 1_556 3_566 ?
O7 Cs3 O3 47.13(7) 1_556 4_676 ?
O7 Cs3 O10 151.56(7) 1_556 2_445 ?
O7 Cs3 O11 91.82(8) 1_556 4_576 ?
O11 Cs3 V4 176.13(5) 4_576 3_566 ?
O11 Cs3 O5 53.47(7) 4_576 . ?
O11 Cs3 O9 61.23(7) 4_576 4_576 ?
O11 Cs3 O3 85.47(8) 4_576 4_676 ?
Cs1 V4 Cs1 173.295(18) . 4_575 ?
Cs1 V4 Cs2 77.127(11) . 3_576 ?
Cs1 V4 Cs3 103.203(15) . 3_566 ?
Cs2 V4 Cs1 106.628(16) 3_576 4_575 ?
Cs2 V4 Cs3 179.67(2) 3_576 3_566 ?
Cs3 V4 Cs1 73.048(11) 3_566 4_575 ?
O4 V4 Cs1 96.20(9) . . ?
O4 V4 Cs1 90.38(9) . 4_575 ?
O4 V4 Cs2 47.85(8) . 3_576 ?
O4 V4 Cs3 132.00(8) . 3_566 ?
O4 V4 O8 44.65(12) . . ?
O4 V4 O9 89.81(13) . . ?
O4 V4 O1 89.56(12) . . ?
O4 V4 O3 89.56(12) . . ?
O5 V4 Cs1 87.88(10) . 4_575 ?
O5 V4 Cs1 85.54(10) . . ?
O5 V4 Cs2 132.85(9) . 3_576 ?
O5 V4 Cs3 47.29(8) . 3_566 ?
O5 V4 O4 178.26(12) . . ?
O5 V4 O8 133.61(13) . . ?
O5 V4 O9 91.41(13) . . ?
O5 V4 O1 90.41(12) . . ?
O5 V4 O3 90.50(12) . . ?
O5 V4 O2 90.50(13) . . ?
O6 V4 Cs1 130.82(10) . . ?
O6 V4 Cs1 42.62(10) . 4_575 ?
O6 V4 Cs2 132.67(10) . 3_576 ?
O6 V4 Cs3 47.13(10) . 3_566 ?
O6 V4 O4 132.98(14) . . ?
O6 V4 O5 45.28(14) . . ?
O6 V4 O8 88.36(13) . . ?
O6 V4 O9 121.17(13) . . ?
O6 V4 O1 89.96(13) . . ?
O6 V4 O3 91.42(13) . . ?
O6 V4 O2 121.40(14) . . ?
O8 V4 Cs1 140.80(8) . . ?
O8 V4 Cs1 45.74(8) . 4_575 ?
O8 V4 Cs2 73.37(8) . 3_576 ?
O8 V4 Cs3 106.31(8) . 3_566 ?
O9 V4 Cs1 136.41(8) . 4_575 ?
O9 V4 Cs1 45.24(8) . . ?
O9 V4 Cs2 105.46(8) . 3_576 ?
O9 V4 Cs3 74.79(8) . 3_566 ?
O9 V4 O8 120.88(13) . . ?
O9 V4 O1 45.25(12) . . ?
O9 V4 O3 133.67(13) . . ?
O1 V4 Cs1 90.17(10) . . ?
O1 V4 Cs1 91.16(10) . 4_575 ?
O1 V4 Cs2 132.44(8) . 3_576 ?
O1 V4 Cs3 47.59(8) . 3_566 ?
O1 V4 O8 91.06(13) . . ?
O3 V4 Cs1 89.91(10) . 4_575 ?
O3 V4 Cs1 88.86(10) . . ?
O3 V4 Cs2 46.33(9) . 3_576 ?
O3 V4 Cs3 133.64(9) . 3_566 ?
O3 V4 O8 89.07(13) . . ?
O3 V4 O1 178.61(12) . . ?
O2 V4 Cs1 134.82(10) . 4_575 ?
O2 V4 Cs1 44.12(10) . . ?
O2 V4 Cs2 47.48(9) . 3_576 ?
O2 V4 Cs3 132.80(10) . 3_566 ?
O2 V4 O4 90.77(12) . . ?
O2 V4 O8 119.87(13) . . ?
O2 V4 O9 88.76(13) . . ?
O2 V4 O1 134.01(14) . . ?
O2 V4 O3 44.94(13) . . ?
Cs2 O4 Cs2 81.78(7) 3_576 1_554 ?
Cs3 O4 Cs2 92.34(7) 4_675 3_576 ?
Cs3 O4 Cs2 98.91(7) 4_675 1_554 ?
V4 O4 Cs2 104.96(11) . 3_576 ?
V4 O4 Cs2 144.04(13) . 1_554 ?
V4 O4 Cs3 115.74(13) . 4_675 ?
O8 O4 Cs2 115.20(19) . 3_576 ?
O8 O4 Cs2 77.16(17) . 1_554 ?
O8 O4 Cs3 150.88(19) . 4_675 ?
O8 O4 V4 67.96(15) . . ?
Cs2 O5 Cs3 89.61(6) 4_575 . ?
Cs3 O5 Cs2 94.02(7) 3_566 4_575 ?
Cs3 O5 Cs3 77.23(6) 3_566 . ?
V4 O5 Cs2 120.30(14) . 4_575 ?
V4 O5 Cs3 149.01(14) . . ?
V4 O5 Cs3 106.15(11) . 3_566 ?
O6 O5 Cs2 64.55(15) . 4_575 ?
O6 O5 Cs3 141.27(18) . . ?
O6 O5 Cs3 76.49(16) . 3_566 ?
O6 O5 V4 66.78(16) . . ?
Cs1 O6 Cs3 105.39(9) 4_575 3_566 ?
Cs2 O6 Cs1 89.69(9) 4_575 4_575 ?
Cs2 O6 Cs3 100.62(8) 4_575 3_566 ?
V4 O6 Cs1 112.22(13) . 4_575 ?
V4 O6 Cs2 138.18(14) . 4_575 ?
V4 O6 Cs3 106.63(13) . 3_566 ?
O5 O6 Cs1 177.8(2) . 4_575 ?
O5 O6 Cs2 88.87(17) . 4_575 ?
O5 O6 Cs3 76.54(17) . 3_566 ?
O5 O6 V4 67.95(16) . . ?
Cs1 O8 Cs2 107.74(9) 4_575 1_554 ?
V4 O8 Cs1 107.80(11) . 4_575 ?
V4 O8 Cs2 143.50(12) . 1_554 ?
O4 O8 Cs1 175.1(2) . 4_575 ?
O4 O8 Cs2 77.16(16) . 1_554 ?
O4 O8 V4 67.40(17) . . ?
Cs1 O9 Cs2 107.29(9) . 4_675 ?
Cs1 O9 Cs3 85.44(6) . 4_675 ?
Cs2 O9 Cs3 87.78(7) 4_675 4_675 ?
V4 O9 Cs1 107.87(11) . . ?
V4 O9 Cs2 143.69(12) . 4_675 ?
V4 O9 Cs3 103.75(11) . 4_675 ?
O1 O9 Cs1 170.76(19) . . ?
O1 O9 Cs2 76.41(15) . 4_675 ?
O1 O9 Cs3 103.31(17) . 4_675 ?
O1 O9 V4 67.48(17) . . ?
Cs3 O1 Cs2 86.64(7) 3_566 4_675 ?
V4 O1 Cs2 145.31(14) . 4_675 ?
V4 O1 Cs3 105.51(11) . 3_566 ?
O9 O1 Cs2 78.25(17) . 4_675 ?
O9 O1 Cs3 117.60(18) . 3_566 ?
O9 O1 V4 67.27(15) . . ?
Cs2 O3 Cs1 75.92(6) 3_576 3_576 ?
Cs2 O3 Cs3 89.97(7) 3_576 4_575 ?
Cs3 O3 Cs1 84.57(6) 4_575 3_576 ?
V4 O3 Cs1 129.00(13) . 3_576 ?
V4 O3 Cs2 106.68(11) . 3_576 ?
V4 O3 Cs3 144.83(13) . 4_575 ?
O2 O3 Cs1 63.56(15) . 3_576 ?
O2 O3 Cs2 77.68(16) . 3_576 ?
O2 O3 Cs3 147.67(18) . 4_575 ?
O2 O3 V4 67.39(16) . . ?
Cs1 O2 Cs1 88.02(7) . 3_576 ?
Cs1 O2 Cs2 112.20(9) . 3_576 ?
Cs2 O2 Cs1 81.47(7) 3_576 3_576 ?
V4 O2 Cs1 156.36(14) . 3_576 ?
V4 O2 Cs1 109.27(13) . . ?
V4 O2 Cs2 105.41(12) . 3_576 ?
O3 O2 Cs1 93.25(17) . 3_576 ?
O3 O2 Cs1 173.0(2) . . ?
O3 O2 Cs2 74.79(17) . 3_576 ?
O3 O2 V4 67.68(16) . . ?
Cs2 O10 Cs2 78.35(7) 1_554 3_576 ?
Cs3 O10 Cs2 88.17(7) 2_455 1_554 ?
Cs3 O10 Cs2 169.28(11) 4_575 1_554 ?
Cs3 O10 Cs2 93.64(7) 4_575 3_576 ?
Cs3 O10 Cs2 96.19(8) 2_455 3_576 ?
Cs3 O10 Cs3 85.60(7) 4_575 2_455 ?
Cs1 O7 Cs1 97.02(8) 2_545 4_575 ?
Cs1 O7 Cs2 101.59(8) 4_575 1_554 ?
Cs1 O7 Cs2 155.85(11) 2_545 1_554 ?
Cs1 O7 Cs3 104.73(8) 2_545 1_554 ?
Cs3 O7 Cs1 86.29(8) 1_554 4_575 ?
Cs3 O7 Cs2 91.78(8) 1_554 1_554 ?
Cs1 O11 Cs1 85.66(7) 4_675 2_545 ?
Cs1 O11 Cs2 82.22(8) 4_675 4_675 ?
Cs1 O11 Cs3 113.77(10) 4_675 4_675 ?
Cs2 O11 Cs1 96.79(8) 4_675 2_545 ?
Cs3 O11 Cs1 159.84(11) 4_675 2_545 ?
Cs3 O11 Cs2 91.39(8) 4_675 4_675 ?

loop_
_geom_bond_atom_site_label_1
_geom_bond_atom_site_label_2
_geom_bond_distance
_geom_bond_site_symmetry_2
_geom_bond_publ_flag
Cs1 V4 4.0659(7) . ?
Cs1 V4 4.1430(7) 4_676 ?
Cs1 O6 3.031(3) 4_676 ?
Cs1 O8 3.116(3) 4_676 ?
Cs1 O9 3.033(3) . ?
Cs1 O3 3.743(3) 3_576 ?
Cs1 O2 2.998(3) . ?
Cs1 O2 3.357(3) 3_576 ?
Cs1 O7 3.262(3) 4_676 ?
Cs1 O7 3.076(3) 2 ?
Cs1 O11 3.063(3) 4_576 ?
Cs1 O11 3.431(3) 2 ?
Cs2 O4 3.132(3) 3_576 ?
Cs2 O4 3.307(3) 1_556 ?
Cs2 O5 3.287(3) 4_676 ?
Cs2 O6 2.968(3) 4_676 ?
Cs2 O8 3.307(3) 1_556 ?
Cs2 O9 3.404(3) 4_576 ?
Cs2 O1 3.380(3) 4_576 ?
Cs2 O3 3.082(3) 3_576 ?
Cs2 O2 3.121(3) 3_576 ?
Cs2 O10 3.298(3) 1_556 ?
Cs2 O10 3.378(3) 3_576 ?
Cs2 O11 3.362(3) 4_576 ?
Cs3 V4 4.1226(6) 3_566 ?
Cs3 O4 3.090(3) 4_576 ?
Cs3 O5 3.606(3) . ?
Cs3 O5 3.154(3) 3_566 ?
Cs3 O6 3.153(3) 3_566 ?
Cs3 O9 3.405(3) 4_576 ?
Cs3 O1 3.159(3) 3_566 ?
Cs3 O3 3.566(3) 4_676 ?
Cs3 O10 3.153(3) 2_445 ?
Cs3 O10 3.078(3) 4_676 ?
Cs3 O7 3.136(3) 1_556 ?
Cs3 O11 3.233(3) 4_576 ?
V4 O4 1.931(3) . ?
V4 O5 1.919(3) . ?
V4 O6 1.902(3) . ?
V4 O8 1.939(3) . ?
V4 O9 1.932(3) . ?
V4 O1 1.935(3) . ?
V4 O3 1.934(3) . ?
V4 O2 1.930(3) . ?
O4 O8 1.470(4) . ?
O5 O6 1.471(5) . ?
O9 O1 1.488(4) . ?
O3 O2 1.477(4) . ?

loop_
_geom_torsion_atom_site_label_1
_geom_torsion_atom_site_label_2
_geom_torsion_atom_site_label_3
_geom_torsion_atom_site_label_4
_geom_torsion
_geom_torsion_site_symmetry_1
_geom_torsion_site_symmetry_2
_geom_torsion_site_symmetry_3
_geom_torsion_site_symmetry_4
_geom_torsion_publ_flag
Cs1 O3 O2 Cs2 -80.24(7) 3_576 . . 3_576 ?
Cs1 O3 O2 V4 165.60(12) 3_576 . . . ?
Cs2 O4 O8 Cs2 74.37(12) 3_576 . . 1_554 ?
Cs2 O4 O8 V4 -96.74(14) 3_576 . . . ?
Cs2 O4 O8 V4 -171.11(10) 1_554 . . . ?
Cs2 O5 O6 Cs3 -101.20(7) 4_575 . . 3_566 ?
Cs2 O5 O6 V4 144.31(12) 4_575 . . . ?
Cs2 O9 O1 Cs3 79.84(14) 4_675 . . 3_566 ?
Cs2 O9 O1 V4 176.06(10) 4_675 . . . ?
Cs2 O3 O2 Cs1 80.24(7) 3_576 . . 3_576 ?
Cs2 O3 O2 V4 -114.16(9) 3_576 . . . ?
Cs3 O4 O8 Cs2 -85.2(4) 4_675 . . 1_554 ?
Cs3 O4 O8 V4 103.6(4) 4_675 . . . ?
Cs3 O5 O6 Cs2 101.20(7) 3_566 . . 4_575 ?
Cs3 O5 O6 Cs2 52.7(3) . . . 4_575 ?
Cs3 O5 O6 Cs3 -48.5(3) . . . 3_566 ?
Cs3 O5 O6 V4 -163.0(3) . . . . ?
Cs3 O5 O6 V4 -114.48(10) 3_566 . . . ?
Cs3 O9 O1 Cs2 84.37(9) 4_675 . . 4_675 ?
Cs3 O9 O1 Cs3 164.21(10) 4_675 . . 3_566 ?
Cs3 O9 O1 V4 -99.57(11) 4_675 . . . ?
Cs3 O3 O2 Cs1 10.5(4) 4_575 . . 3_576 ?
Cs3 O3 O2 Cs2 -69.7(3) 4_575 . . 3_576 ?
Cs3 O3 O2 V4 176.1(3) 4_575 . . . ?
V4 O4 O8 Cs2 171.11(10) . . . 1_554 ?
V4 O5 O6 Cs2 -144.31(12) . . . 4_575 ?
V4 O5 O6 Cs3 114.48(10) . . . 3_566 ?
V4 O9 O1 Cs2 -176.06(10) . . . 4_675 ?
V4 O9 O1 Cs3 -96.21(15) . . . 3_566 ?
V4 O3 O2 Cs1 -165.60(12) . . . 3_576 ?
V4 O3 O2 Cs2 114.16(9) . . . 3_576 ?
